data_2004839
loop_
_publ_author_name
'Khalil, S.'
'Hossain, M. B.'
'van der Helm, D.'
'Alam, M.'
'Sanduja, R.'

_publ_section_title
;
 A Pyrazoline Derivative of Eunicin Acetate
;
_journal_issue 5
_journal_name_full 'Acta Crystallographica Section C'
_journal_page_first 1272
_journal_page_last 1274
_journal_paper_doi 10.1107/S0108270195016003
_journal_volume 52
_journal_year 1996
_chemical_formula_sum 'C23 H34 N2 O5'
_chemical_formula_weight 418.6
_space_group_IT_number 19
_symmetry_cell_setting orthorhombic
_symmetry_space_group_name_Hall 'P 2ac 2ab'
_symmetry_space_group_name_H-M 'P 21 21 21'
_atom_type_scat_source IntTabIV
_cell_angle_alpha 90
_cell_angle_beta 90
_cell_angle_gamma 90
_cell_formula_units_Z 4
_cell_length_a 9.0450(10)
_cell_length_b 29.148(3)
_cell_length_c 8.6766(3)
_cell_measurement_reflns_used 48
_cell_measurement_temperature 163
_cell_measurement_theta_max 38
_cell_measurement_theta_min 20
_cell_volume 2287.5(4)
_computing_cell_refinement 'local least-squares cell program'
_computing_data_collection 'CAD-4 Software (Enraf-Nonius, 1989)'
_computing_data_reduction 'local data reduction program'
_computing_molecular_graphics 'ORTEPII (Johnson, 1976)'
_computing_structure_refinement 'full-matrix least squares (SHELX76; Sheldrick, 1984)'
_computing_structure_solution 'direct methods (SHELXS86; Sheldrick, 1985)'
_diffrn_measurement_device 'Enraf-Nonius CAD-4'
_diffrn_measurement_method \w/2\q
_diffrn_radiation_type CuK\a
_diffrn_radiation_wavelength 1.54184
_diffrn_reflns_av_R_equivalents 0.03
_diffrn_reflns_limit_h_max 11
_diffrn_reflns_limit_h_min 0
_diffrn_reflns_limit_k_max 36
_diffrn_reflns_limit_k_min 0
_diffrn_reflns_limit_l_max 10
_diffrn_reflns_limit_l_min 0
_diffrn_reflns_number 2450
_diffrn_reflns_theta_max 75
_diffrn_standards_decay_% 2.3
_diffrn_standards_interval_time 120
_diffrn_standards_number 3
_exptl_absorpt_coefficient_mu 0.59
_exptl_absorpt_correction_type none
_exptl_crystal_colour colorless
_exptl_crystal_density_diffrn 1.215
_exptl_crystal_density_method 'not measured'
_exptl_crystal_description plate
_exptl_crystal_size_max 0.30
_exptl_crystal_size_mid 0.13
_exptl_crystal_size_min 0.03
_refine_diff_density_max 0.20
_refine_diff_density_min -0.20
_refine_ls_extinction_method none
_refine_ls_goodness_of_fit_obs 1.5
_refine_ls_hydrogen_treatment
;
H atoms located from a difference Fourier map and refined
isotropically
;
_refine_ls_number_parameters 407
_refine_ls_number_reflns 1768
_refine_ls_R_factor_obs 0.045
_refine_ls_shift/esd_max 0.02
_refine_ls_structure_factor_coef F
_refine_ls_weighting_details 'w = 1/\s^2^(F)'
_refine_ls_weighting_scheme calc
_refine_ls_wR_factor_obs 0.048
_reflns_number_observed 1768
_reflns_number_total 2232
_reflns_observed_criterion I>2\s(I)
_cod_data_source_file bk1181.cif
_cod_data_source_block bk1181a
_cod_depositor_comments
;
The following automatic conversions were performed:

'_refine_ls_weighting_scheme' value 'w = 1/\s^2^(F)' was changed to
'calc'. New tag '_refine_ls_weighting_details' was created. The value
of the new tag was set to 'w = 1/\s^2^(F)'.

Automatic conversion script
Id: cif_fix_values 3143 2015-03-26 13:38:13Z robertas 
;
_cod_original_cell_volume 2287.5(2)
_cod_database_code 2004839

loop_
_symmetry_equiv_pos_as_xyz
x,y,z
1/2-x,-y,1/2+z
-x,1/2+y,1/2-z
1/2+x,1/2-y,-z

loop_
_atom_site_aniso_label
_atom_site_aniso_U_11
_atom_site_aniso_U_22
_atom_site_aniso_U_33
_atom_site_aniso_U_12
_atom_site_aniso_U_13
_atom_site_aniso_U_23
O1 0.050(2) 0.0310(10) 0.046(2) -0.0130(10) -0.021(2) 0.001(2)
O2 0.049(2) 0.054(2) 0.089(3) -0.0260(10) -0.007(2) 0.000(2)
O3 0.0300(10) 0.0360(10) 0.029(2) -0.0010(10) 0.0030(10) -0.0010(10)
O4 0.034(2) 0.069(2) 0.063(3) -0.0140(10) -0.024(2) 0.019(2)
O5 0.037(2) 0.152(4) 0.131(4) -0.034(2) -0.035(3) 0.054(3)
N1 0.072(3) 0.039(2) 0.059(4) -0.012(2) -0.009(3) 0.014(2)
N2 0.106(4) 0.073(3) 0.051(4) -0.045(3) -0.002(3) 0.018(3)
C1 0.042(2) 0.021(2) 0.039(3) 0.0080(10) -0.001(2) -0.001(2)
C2 0.035(2) 0.038(2) 0.055(4) 0.010(2) -0.004(2) 0.008(2)
C3 0.021(2) 0.040(2) 0.032(3) 0.0020(10) -0.005(2) 0.002(2)
C4 0.026(2) 0.069(3) 0.050(4) -0.006(2) -0.007(2) 0.013(3)
C5 0.035(2) 0.071(3) 0.050(4) -0.029(2) -0.007(2) 0.015(3)
C6 0.067(3) 0.047(2) 0.043(4) -0.035(2) -0.010(3) 0.007(3)
C7 0.066(3) 0.030(2) 0.035(4) -0.014(2) -0.003(3) 0.004(2)
C8 0.067(3) 0.021(2) 0.041(4) 0.005(2) 0.000(2) -0.004(2)
C9 0.069(3) 0.034(2) 0.081(5) 0.015(2) 0.004(3) 0.008(3)
C10 0.041(2) 0.034(2) 0.076(4) 0.010(2) -0.003(3) 0.018(3)
C11 0.051(3) 0.033(2) 0.037(3) -0.005(2) -0.018(2) 0.015(2)
C12 0.055(3) 0.035(2) 0.023(3) -0.008(2) -0.011(2) 0.006(2)
C13 0.029(2) 0.026(2) 0.025(3) 0.0000(10) -0.004(2) -0.001(2)
C14 0.050(2) 0.026(2) 0.023(3) 0.002(2) -0.001(2) -0.006(2)
C15 0.045(2) 0.023(2) 0.035(3) -0.006(2) -0.004(2) 0.000(2)
C16 0.050(3) 0.024(2) 0.047(4) -0.007(2) -0.008(2) -0.001(2)
C17 0.066(3) 0.047(3) 0.034(3) -0.026(3) 0.010(3) -0.012(2)
C18 0.106(6) 0.082(4) 0.054(5) -0.053(4) 0.027(4) -0.009(4)
C19 0.025(3) 0.110(5) 0.101(7) 0.006(3) 0.012(3) 0.011(5)
C20 0.059(4) 0.079(4) 0.083(6) -0.021(3) -0.039(3) 0.035(3)
C21 0.091(5) 0.076(4) 0.096(7) -0.044(4) -0.064(5) 0.040(4)
C22 0.072(3) 0.045(3) 0.051(5) 0.005(3) 0.018(3) -0.004(3)
C23 0.111(5) 0.053(3) 0.031(4) -0.007(3) -0.004(3) 0.002(3)

loop_
_atom_site_label
_atom_site_fract_x
_atom_site_fract_y
_atom_site_fract_z
_atom_site_U_iso_or_equiv
O1 .3530(3) .79429(8) .5134(4) .0420(10)
O2 .1975(3) .76680(10) .6894(5) .0640(10)
O3 .6696(2) .87249(8) .5216(5) .0315(9)
O4 .9056(3) .87530(10) .8504(4) .0550(10)
O5 1.1475(4) .8942(2) .8439(6) .107(2)
N1 .4604(5) .73490(10) .8396(6) .056(2)
N2 .4138(6) .73710(10) .9731(7) .077(2)
C1 .5812(4) .78600(10) .6457(5) .0340(10)
C2 .7231(5) .80960(10) .6943(7) .043(2)
C3 .7239(4) .86130(10) .6713(5) .0310(10)
C4 .8807(4) .8829(2) .6841(6) .048(2)
C5 .8843(5) .9336(2) .6514(7) .052(2)
C6 .7874(5) .9649(2) .7501(7) .052(2)
C7 .6496(5) .98070(10) .6721(6) .043(2)
C8 .5096(5) .97650(10) .7156(6) .043(2)
C9 .3840(6) .9901(2) .6100(8) .061(2)
C10 .3272(5) .94950(10) .5155(7) .050(2)
C11 .4355(5) .93530(10) .3914(6) .041(2)
C12 .4544(5) .88310(10) .3632(5) .038(2)
C13 .5178(4) .86010(10) .5066(5) .0270(10)
C14 .5077(4) .80770(10) .5052(6) .0330(10)
C15 .4538(4) .78120(10) .7608(5) .0350(10)
C16 .3183(5) .77930(10) .6560(6) .040(2)
C17 .4329(6) .8150(2) .8905(6) .049(2)
C18 .3680(9) .7835(2) 1.0151(9) .081(3)
C19 .9905(6) .8574(3) .5790(10) .079(3)
C20 1.0386(6) .8833(2) .9146(8) .073(3)
C21 1.0280(10) .8797(3) 1.0840(10) .088(3)
C22 .4637(7) .9556(2) .8673(7) .056(2)
C23 .5508(8) .8756(2) .2237(7) .065(2)
H1 .601(4) .7540(10) .617(5) .040(10)
H21 .750(5) .8010(10) .794(6) .050(10)
H22 .800(5) .7960(10) .635(6) .050(10)
H3 .660(3) .8762(9) .742(4) .006(7)
H51 .987(5) .9440(10) .663(5) .060(10)
H52 .866(5) .937(2) .526(7) .07(2)
H61 .765(5) .9480(10) .848(6) .050(10)
H62 .852(4) .9920(10) .775(5) .040(10)
H7 .674(5) .996(2) .578(7) .07(2)
H91 .424(5) 1.015(2) .535(6) .060(10)
H92 .309(5) 1.003(2) .654(7) .08(2)
H101 .309(4) .9230(10) .580(4) .030(10)
H102 .235(5) .9580(10) .468(5) .050(10)
H111 .537(4) .9470(10) .413(5) .030(10)
H112 .410(5) .9490(10) .289(6) .050(10)
H12 .351(4) .8680(10) .356(5) .040(10)
H13 .468(4) .8710(10) .599(4) .015(9)
H14 .544(4) .7950(10) .418(5) .030(10)
H171 .527(5) .8280(10) .925(5) .040(10)
H172 .368(5) .8390(10) .867(5) .040(10)
H181 .264(6) .791(2) 1.010(7) .060(10)
H182 .401(7) .789(2) 1.126(7) .09(2)
H191 1.020(5) .828(2) .634(6) .07(2)
H192 .945(8) .852(2) .501(8) .10(3)
H193 1.088(7) .876(2) .579(7) .11(2)
H211 .942(9) .873(3) 1.140(10) .15(4)
H212 1.080(10) .894(3) 1.130(10) .15(4)
H213 1.030(10) .845(3) 1.100(10) .17(4)
H221 .396(6) .930(2) .852(6) .09(2)
H222 .543(6) .937(2) .906(6) .07(2)
H223 .435(7) .978(2) .941(8) .11(2)
H231 .575(6) .843(2) .204(7) .09(2)
H232 .647(6) .893(2) .227(6) .07(2)
H233 .491(6) .891(2) .131(7) .09(2)

loop_
_geom_angle_atom_site_label_1
_geom_angle_atom_site_label_2
_geom_angle_atom_site_label_3
_geom_angle
_geom_angle_publ_flag
C2 C1 C14 113.7(3) yes
C2 C1 C15 119.9(4) yes
C14 C1 C15 103.4(3) yes
C1 C2 C3 114.6(3) yes
C2 C3 C4 113.3(3) yes
C2 C3 O3 110.1(4) yes
C4 C3 O3 106.7(3) yes
C3 C4 C5 113.8(3) yes
C3 C4 O4 98.5(3) yes
C5 C4 O4 109.2(4) yes
C3 C4 C19 110.5(4) yes
C5 C4 C19 110.5(4) yes
O4 C4 C19 114.2(4) yes
C4 C5 C6 117.9(4) yes
C5 C6 C7 114.2(5) yes
C6 C7 C8 129.8(5) yes
C7 C8 C9 121.4(5) yes
C7 C8 C22 123.2(3) yes
C9 C8 C22 115.3(3) yes
C8 C9 C10 111.9(4) yes
C12 C13 C14 114.2(4) yes
C12 C13 O3 109.0(3) yes
C14 C13 O3 108.1(3) yes
C3 O3 C13 110.9(3) yes
C13 C14 C1 112.5(4) yes
C13 C14 O1 109.0(3) yes
C1 C14 O1 105.6(3) yes
C14 O1 C16 110.8(3) yes
C1 C15 C16 102.6(4) yes
C1 C15 C17 121.5(3) yes
C1 C15 N1 110.2(3) yes
C16 C15 C17 111.6(4) yes
C16 C15 N1 105.5(3) yes
N1 C15 C17 104.5(4) yes
C15 C16 O1 110.4(3) yes
C15 C16 O2 127.1(5) yes
O1 C16 O2 122.5(5) yes
C15 C17 C18 100.5(4) yes
C17 C18 N2 105.7(6) yes
C15 N1 N2 111.3(4) yes
C9 C10 C11 112.0(4) yes
C10 C11 C12 116.9(4) yes
O4 C20 C21 110.0(6) yes
C11 C12 C13 110.1(4) yes
O4 C20 O5 124.5(6) yes
C11 C12 C23 109.5(4) yes
O5 C20 C21 125.5(6) yes
C13 C12 C23 111.9(4) yes
C4 O4 C20 121.0(4) yes
N1 N2 C18 112.3(5) yes

loop_
_geom_bond_atom_site_label_1
_geom_bond_atom_site_label_2
_geom_bond_distance
_geom_bond_publ_flag
O1 C14 1.455(5) yes
O1 C16 1.349(6) yes
O2 C16 1.188(6) yes
O3 C3 1.426(5) yes
O3 C13 1.425(4) yes
O4 C4 1.477(6) yes
O4 C20 1.347(7) yes
O5 C20 1.203(8) yes
N1 N2 1.234(8) yes
N1 C15 1.516(5) yes
N2 C18 1.461(8) yes
C1 C2 1.516(6) yes
C1 C14 1.526(6) yes
C1 C15 1.531(6) yes
C2 C3 1.523(3) yes
C3 C4 1.555(5) yes
C20 C21 1.475(12) yes
C4 C5 1.506(7) yes
C4 C19 1.542(9) yes
C5 C6 1.528(7) yes
C6 C7 1.491(7) yes
C7 C8 1.327(7) yes
C8 C9 1.513(8) yes
C8 C22 1.509(8) yes
C9 C10 1.530(7) yes
C10 C11 1.514(7) yes
C11 C12 1.549(5) yes
C12 C13 1.526(6) yes
C12 C23 1.508(8) yes
C13 C14 1.530(5) yes
C15 C16 1.527(6) yes
C15 C17 1.507(7) yes
C17 C18 1.535(9) yes
C1 H1 0.99(4) no
C2 H21 0.93(5) no
C2 H22 0.96(5) no
C3 H3 0.95(3) no
C5 H51 0.98(5) no
C5 H52 1.11(6) no
C6 H61 1.00(5) no
C6 H62 1.02(4) no
C7 H7 0.96(6) no
C9 H91 1.04(5) no
C9 H92 0.86(5) no
C10 H101 0.97(4) no
C10 H102 0.96(4) no
C11 H111 0.99(4) no
C11 H112 1.01(5) no
C12 H12 1.04(4) no
C13 H13 0.98(4) no
C14 H14 0.90(4) no
C17 H171 0.99(4) no
C17 H172 0.94(4) no
C18 H181 0.96(6) no
C18 H182 1.02(6) no
C19 H191 1.03(5) no
C19 H192 0.81(7) no
C19 H193 1.04(7) no
C21 H211 0.92(9) no
C21 H212 0.76(9) no
C21 H213 1.01(10) no
C22 H221 0.97(6) no
C22 H222 0.97(6) no
C22 H223 0.96(7) no
C23 H231 0.98(6) no
C23 H232 1.01(5) no
C23 H233 1.07(6) no

loop_
_geom_torsion_atom_site_label_1
_geom_torsion_atom_site_label_2
_geom_torsion_atom_site_label_3
_geom_torsion_atom_site_label_4
_geom_torsion
_geom_torsion_publ_flag
C1 C2 C3 C4 -166.1(4) no
C2 C3 C4 C5 176.3(5) no
C3 C4 C5 C6 57.8(6) no
C4 C5 C6 C7 -102.8(5) no
C5 C6 C7 C8 123.8(5) no
C6 C7 C8 C9 -172.7(4) no
C7 C8 C9 C10 93.3(5) no
C8 C9 C10 C11 -71.9(6) no
C9 C10 C11 C12 140.5(4) no
C10 C11 C12 C13 -63.6(5) no
C11 C12 C13 C14 166.6(4) no
C12 C13 C14 C1 176.3(3) no
C13 C14 C1 C2 -38.8(5) no
C14 C1 C2 C3 34.9(6) no
C1 C14 O1 C16 17.0(4) no
C14 O1 C16 C15 -0.4(6) no
O1 C16 C15 C1 -16.2(4) no
C16 C15 C1 C14 25.0(3) no
C15 C1 C14 O1 -26.1(4) no
